data_4323715
loop_
_publ_author_name
'Yasuharu Murakami'
'Takakazu Yamamoto'

_publ_contact_author_address
;
Research Laboratory of Resources Utilization, Tokyo Institute of Technology,
4259 Nagatsuta, Midori-ku, Yokohama 226-8503, JAPAN
;
_publ_contact_author_email tyamamot@res.titech.ac.jp
_publ_contact_author_fax 81-45-924-5276
_publ_contact_author_name 'Prof Takakazu Yamamoto'
_publ_contact_author_phone 81-45-924-5220
_publ_section_title
;
 Synthesis of cis-Bis(heteroaryl)nickel(II) Complexes and Reductive
 Elimination of Bis(heteroaryl) Products Induced by Protic Acid
;
_journal_name_full 'Inorganic Chemistry'
_journal_page_first 5682
_journal_page_last 5683
_journal_paper_doi 10.1021/ic971111a
_journal_volume 36
_journal_year 1997
_chemical_formula_sum 'C22 H20 Cl2 N6 Ni O4'
_chemical_formula_weight 562.05
_space_group_IT_number 15
_symmetry_cell_setting monoclinic
_symmetry_Int_Tables_number 15
_symmetry_space_group_name_Hall '-C 2yc'
_symmetry_space_group_name_H-M 'C 1 2/c 1'
_cell_angle_alpha 90
_cell_angle_beta 96.70(4)
_cell_angle_gamma 90
_cell_formula_units_Z 4.00
_cell_length_a 11.712(5)
_cell_length_b 13.896(5)
_cell_length_c 14.875(8)
_cell_measurement_temperature 23.0
_cell_volume 2404.4(19)
_diffrn_ambient_temperature 23.0
_diffrn_measurement_device AFC5R
_diffrn_measurement_method 'omega scans with profile analysis'
_diffrn_orient_matrix_UB_11 -0.01575
_diffrn_orient_matrix_UB_12 0.07071
_diffrn_orient_matrix_UB_13 0.00080
_diffrn_orient_matrix_UB_21 -0.08451
_diffrn_orient_matrix_UB_22 -0.01308
_diffrn_orient_matrix_UB_23 -0.00906
_diffrn_orient_matrix_UB_31 -0.00111
_diffrn_orient_matrix_UB_32 -0.00269
_diffrn_orient_matrix_UB_33 0.06708
_diffrn_radiation_monochromator graphite
_diffrn_radiation_source 'Rigaku rotating anode'
_diffrn_radiation_type MoKalpha
_diffrn_radiation_wavelength 0.7107
_diffrn_reflns_av_R_equivalents 2.25
_diffrn_reflns_limit_h_max 15
_diffrn_reflns_limit_h_min 0
_diffrn_reflns_limit_k_max 17
_diffrn_reflns_limit_k_min 0
_diffrn_reflns_limit_l_max 19
_diffrn_reflns_limit_l_min -11
_diffrn_reflns_number 3020
_diffrn_reflns_theta_max 27.5074
_diffrn_standards_decay_% -0.12
_diffrn_standards_interval_count 0
_diffrn_standards_number 3
_exptl_absorpt_coefficient_mu_cm 10.710
_exptl_crystal_density_diffrn 1.553
_exptl_crystal_F_000 1152.00
_refine_diff_density_max -0.41270
_refine_diff_density_min 0.33470
_refine_ls_extinction_coef 0.00000
_refine_ls_extinction_method Zachariasen_type_2_Gaussian_isotropic
_refine_ls_goodness_of_fit_obs 1.590
_refine_ls_matrix_type full
_refine_ls_number_parameters 159
_refine_ls_number_reflns 1514
_refine_ls_number_restraints 0
_refine_ls_R_factor_obs 0.0430
_refine_ls_shift/esd_max 0.0040
_refine_ls_structure_factor_coef F
_refine_ls_weighting_scheme sigma
_refine_ls_wR_factor_obs 0.0330
_cod_data_source_file ic971111a.cif
_cod_data_source_block C22H20Cl2N6O4Ni
_cod_original_cell_volume 2404(1)
_cod_original_sg_symbol_H-M 'C 2/c '
_cod_original_formula_sum 'C22 H20 Cl2 N6 O4 Ni'
_cod_database_code 4323715

loop_
_symmetry_equiv_pos_as_xyz
'   +x,   +y,   +z'
'1/2+x,1/2+y,   +z'
'   -x,   +y,1/2-z'
1/2-x,1/2+y,1/2-z
'   -x,   -y,   -z'
'1/2-x,1/2-y,   -z'
'   +x,   -y,1/2+z'
1/2+x,1/2-y,1/2+z

loop_
_atom_site_aniso_label
_atom_site_aniso_U_11
_atom_site_aniso_U_22
_atom_site_aniso_U_33
_atom_site_aniso_U_12
_atom_site_aniso_U_13
_atom_site_aniso_U_23
Ni1 0.0488(5) 0.0353(4) 0.0357(4) 0.0000 0.0102(4) 0.0000
Cl1 0.0743(9) 0.0608(9) 0.0694(9) 0.0142(7) 0.0241(7) -0.0119(7)
O1 0.060(2) 0.066(2) 0.083(3) -0.011(2) 0.034(2) -0.009(2)
O2 0.055(2) 0.066(2) 0.072(2) -0.019(2) 0.016(2) -0.026(2)
N1 0.048(2) 0.043(2) 0.045(2) -0.004(2) 0.007(2) -0.006(2)
N2 0.064(3) 0.041(2) 0.047(2) 0.003(2) 0.010(2) -0.010(2)
N3 0.047(2) 0.037(2) 0.040(2) -0.001(2) 0.005(2) 0.004(2)
C1 0.053(3) 0.036(2) 0.034(2) -0.002(2) 0.009(2) 0.003(2)
C2 0.050(3) 0.042(3) 0.044(3) 0.007(2) 0.012(2) 0.001(2)
C3 0.054(3) 0.039(3) 0.037(2) 0.000(2) 0.007(2) -0.002(2)
C4 0.057(3) 0.062(3) 0.056(3) -0.007(3) 0.007(3) -0.009(3)
C5 0.056(3) 0.036(3) 0.049(3) 0.002(2) 0.012(3) 0.004(2)
C6 0.075(4) 0.070(4) 0.106(5) -0.025(3) 0.016(4) -0.034(3)
C7 0.073(4) 0.048(3) 0.040(3) -0.004(3) 0.013(3) 0.002(2)
C8 0.074(4) 0.066(4) 0.049(3) -0.001(3) 0.013(3) 0.016(3)
C9 0.057(3) 0.054(3) 0.076(4) -0.009(3) 0.008(3) 0.029(3)
C10 0.055(3) 0.039(3) 0.076(4) -0.003(2) 0.014(3) 0.007(3)
C11 0.040(3) 0.040(2) 0.049(3) 0.002(2) 0.004(2) 0.004(2)

loop_
_atom_site_label
_atom_site_fract_x
_atom_site_fract_y
_atom_site_fract_z
_atom_site_U_iso_or_equiv
_atom_site_thermal_displace_type
_atom_site_calc_flag
_atom_site_calc_attached_atom
Ni1 0.0000 0.13388(6) -0.2500 0.0395(2) Uij ? ?
Cl1 0.2642(1) -0.11792(9) -0.44933(8) 0.0669(4) Uij ? ?
O1 0.3548(3) 0.0761(2) -0.3480(2) 0.068(1) Uij ? ?
O2 0.2506(3) 0.1317(2) -0.2425(2) 0.064(1) Uij ? ?
N1 -0.0111(3) -0.0334(2) -0.3702(2) 0.045(1) Uij ? ?
N2 0.0515(3) -0.0941(2) -0.4178(2) 0.051(1) Uij ? ?
N3 0.0281(3) 0.2391(2) -0.3310(2) 0.041(1) Uij ? ?
C1 0.0501(4) 0.0361(3) -0.3241(3) 0.041(1) Uij ? ?
C2 0.1559(4) -0.0593(3) -0.4026(3) 0.045(1) Uij ? ?
C3 0.1636(4) 0.0207(3) -0.3444(3) 0.043(1) Uij ? ?
C4 -0.1336(4) -0.0505(3) -0.3759(3) 0.059(2) Uij ? ?
C5 0.2664(4) 0.0767(3) -0.3147(3) 0.047(1) Uij ? ?
C6 0.3431(5) 0.1936(4) -0.2095(4) 0.083(2) Uij ? ?
C7 0.0554(4) 0.2332(3) -0.4154(3) 0.053(2) Uij ? ?
C8 0.0799(4) 0.3124(4) -0.4660(3) 0.062(2) Uij ? ?
C9 0.0775(4) 0.4013(3) -0.4272(4) 0.062(2) Uij ? ?
C10 0.0462(4) 0.4098(3) -0.3415(3) 0.056(2) Uij ? ?
C11 0.0199(4) 0.3284(3) -0.2957(3) 0.043(1) Uij ? ?
H1 -0.1721 -0.0034 -0.3401 0.0651 Uij ? ?
H2 -0.1712 -0.0437 -0.4372 0.0651 Uij ? ?
H3 -0.1529 -0.1124 -0.3546 0.0651 Uij ? ?
H4 0.4137 0.1568 -0.1902 0.0933 Uij ? ?
H5 0.3638 0.2386 -0.2540 0.0933 Uij ? ?
H6 0.3284 0.2305 -0.1570 0.0933 Uij ? ?
H7 0.0579 0.1688 -0.4444 0.0625 Uij ? ?
H8 0.0983 0.3056 -0.5279 0.0738 Uij ? ?
H9 0.0960 0.4584 -0.4617 0.0710 Uij ? ?
H10 0.0438 0.4735 -0.3133 0.0657 Uij ? ?

loop_
_atom_type_symbol
_atom_type_oxidation_number
_atom_type_number_in_cell
_atom_type_scat_dispersion_real
_atom_type_scat_dispersion_imag
_atom_type_scat_source
C 0 88 0.003 0.002 'International Tables'
H 0 80 0.000 0.000 'International Tables'
Cl 0 8 0.148 0.159 'International Tables'
N 0 24 0.006 0.003 'International Tables'
O 0 16 0.011 0.006 'International Tables'
Ni 0 4 0.339 1.112 'International Tables'

loop_
_geom_angle_atom_site_label_1
_geom_angle_atom_site_label_2
_geom_angle_atom_site_label_3
_geom_angle
_geom_angle_site_symmetry_1
_geom_angle_site_symmetry_2
_geom_angle_site_symmetry_3
_geom_angle_publ_flag
N(3) Ni(1) N(3) 82.6(2) ? ? ? yes
N(3) Ni(1) C(1) 95.3(1) ? ? ? yes
N(3) Ni(1) C(1) 171.7(2) ? ? ? yes
N(3) Ni(1) C(1) 171.7(2) ? ? ? yes
N(3) Ni(1) C(1) 95.3(1) ? ? ? yes
C(1) Ni(1) C(1) 87.8(2) ? ? ? yes
C(5) O(2) C(6) 116.5(4) ? ? ? yes
N(2) N(1) C(1) 114.9(4) ? ? ? yes
N(2) N(1) C(4) 117.1(4) ? ? ? yes
C(1) N(1) C(4) 128.0(4) ? ? ? yes
N(1) N(2) C(2) 103.2(3) ? ? ? yes
Ni(1) N(3) C(7) 127.7(3) ? ? ? yes
Ni(1) N(3) C(11) 115.0(3) ? ? ? yes
C(7) N(3) C(11) 117.2(4) ? ? ? yes
Ni(1) C(1) N(1) 129.3(3) ? ? ? yes
Ni(1) C(1) C(3) 126.7(3) ? ? ? yes
N(1) C(1) C(3) 104.0(4) ? ? ? yes
Cl(1) C(2) N(2) 118.1(3) ? ? ? yes
Cl(1) C(2) C(3) 128.7(4) ? ? ? yes
N(2) C(2) C(3) 113.0(4) ? ? ? yes
C(1) C(3) C(2) 104.8(4) ? ? ? yes
C(1) C(3) C(5) 128.2(4) ? ? ? yes
C(2) C(3) C(5) 127.0(4) ? ? ? yes
N(1) C(4) H(1) 111.8528 ? ? ? no
N(1) C(4) H(2) 112.1452 ? ? ? no
N(1) C(4) H(3) 113.6127 ? ? ? no
H(1) C(4) H(2) 104.9354 ? ? ? no
H(1) C(4) H(3) 106.2985 ? ? ? no
H(2) C(4) H(3) 107.4318 ? ? ? no
O(1) C(5) O(2) 122.6(4) ? ? ? yes
O(1) C(5) C(3) 126.4(4) ? ? ? yes
O(2) C(5) C(3) 111.1(4) ? ? ? yes
O(2) C(6) H(4) 111.5022 ? ? ? no
O(2) C(6) H(5) 113.4604 ? ? ? no
O(2) C(6) H(6) 113.5313 ? ? ? no
H(4) C(6) H(5) 105.4688 ? ? ? no
H(4) C(6) H(6) 105.2033 ? ? ? no
H(5) C(6) H(6) 107.0116 ? ? ? no
N(3) C(7) C(8) 123.5(4) ? ? ? yes
N(3) C(7) H(7) 119.0980 ? ? ? no
C(8) C(7) H(7) 117.4378 ? ? ? no
C(7) C(8) C(9) 118.3(4) ? ? ? yes
C(7) C(8) H(8) 121.4165 ? ? ? no
C(9) C(8) H(8) 120.2522 ? ? ? no
C(8) C(9) C(10) 119.4(4) ? ? ? yes
C(8) C(9) H(9) 119.6179 ? ? ? no
C(10) C(9) H(9) 120.9491 ? ? ? no
C(9) C(10) C(11) 119.3(4) ? ? ? yes
C(9) C(10) H(10) 119.8785 ? ? ? no
C(11) C(10) H(10) 120.7724 ? ? ? no
N(3) C(11) C(10) 122.1(4) ? ? ? yes
N(3) C(11) C(11) 113.5(2) ? ? ? yes
C(10) C(11) C(11) 124.5(3) ? ? ? yes

loop_
_geom_bond_atom_site_label_1
_geom_bond_atom_site_label_2
_geom_bond_distance
_geom_bond_site_symmetry_1
_geom_bond_site_symmetry_2
_geom_bond_publ_flag
Ni(1) N(3) 1.947(3) ? ? yes
Ni(1) N(3) 1.947(3) ? ? yes
Ni(1) C(1) 1.886(4) ? ? yes
Ni(1) C(1) 1.886(4) ? ? yes
Cl(1) C(2) 1.721(4) ? ? yes
O(1) C(5) 1.200(5) ? ? yes
O(2) C(5) 1.348(5) ? ? yes
O(2) C(6) 1.425(5) ? ? yes
N(1) N(2) 1.369(4) ? ? yes
N(1) C(1) 1.342(5) ? ? yes
N(1) C(4) 1.447(5) ? ? yes
N(2) C(2) 1.311(5) ? ? yes
N(3) C(7) 1.334(5) ? ? yes
N(3) C(11) 1.355(5) ? ? yes
C(1) C(3) 1.414(5) ? ? yes
C(2) C(3) 1.405(5) ? ? yes
C(3) C(5) 1.458(6) ? ? yes
C(4) H(1) 0.9852 ? ? no
C(4) H(2) 0.9711 ? ? no
C(4) H(3) 0.9534 ? ? no
C(6) H(4) 0.9861 ? ? no
C(6) H(5) 0.9631 ? ? no
C(6) H(6) 0.9666 ? ? no
C(7) C(8) 1.382(6) ? ? yes
C(7) H(7) 0.9953 ? ? no
C(8) C(9) 1.366(6) ? ? yes
C(8) H(8) 0.9744 ? ? no
C(9) C(10) 1.373(6) ? ? yes
C(9) H(9) 0.9823 ? ? no
C(10) C(11) 1.373(5) ? ? yes
C(10) H(10) 0.9819 ? ? no
C(11) C(11) 1.487(8) ? ? yes
